data_1575847
loop_
_publ_author_name
'Rahman, Rahad'
'Quazi, Nurul H.'
'White, Keith F.'
'Saker Neto, Nicolau'
'Hong, Yuning'
'Maeder, Marcel'
'Wilson, David J. D.'
'Barnard, Peter J.'

_publ_section_title
;
 Luminescent iridium(III) complexes bearing boronic acid groups: potential
 sensors for carbohydrates.
;
_journal_issue 41
_journal_name_full 'Dalton transactions (Cambridge, England : 2003)'
_journal_page_first 15609
_journal_page_last 15622
_journal_paper_doi 10.1039/d5dt01291k
_journal_volume 54
_journal_year 2025
_chemical_formula_moiety '2(C31 H26 B Ir N5 O2), C H4 O, 2(Cl)'
_chemical_formula_sum 'C63 H56 B2 Cl2 Ir2 N10 O5'
_chemical_formula_weight 1510.09
_space_group_crystal_system triclinic
_space_group_IT_number 2
_space_group_name_Hall '-P 1'
_space_group_name_H-M_alt 'P -1'
_atom_sites_solution_hydrogens geom
_audit_creation_date 2025-08-27
_audit_creation_method
;
Olex2 1.5
(compiled 2023.08.24 svn.re1ec1418 for OlexSys, GUI svn.r6817)
;
_audit_update_record
;
2025-09-01 deposited with the CCDC.	2025-09-16 downloaded from the CCDC.
;
_cell_angle_alpha 87.065(3)
_cell_angle_beta 81.110(3)
_cell_angle_gamma 88.302(3)
_cell_formula_units_Z 1
_cell_length_a 8.7241(3)
_cell_length_b 12.3618(4)
_cell_length_c 13.4942(5)
_cell_measurement_reflns_used 9161
_cell_measurement_temperature 150.1(1)
_cell_measurement_theta_max 76.60
_cell_measurement_theta_min 3.56
_cell_volume 1435.57(9)
_computing_molecular_graphics 'Olex2 1.5 (Dolomanov et al., 2009)'
_computing_publication_material 'Olex2 1.5 (Dolomanov et al., 2009)'
_computing_structure_refinement 'SHELXL 2018/3 (Sheldrick, 2015)'
_computing_structure_solution 'SHELXT 2018/2 (Sheldrick, 2018)'
_diffrn_ambient_temperature 150.1(1)
_diffrn_measured_fraction_theta_full 0.999
_diffrn_measured_fraction_theta_max 0.986
_diffrn_measurement_device_type 'SuperNova, Dual, Cu at home/near, HyPix3000'
_diffrn_radiation_type CuK\a
_diffrn_radiation_wavelength 1.54184
_diffrn_reflns_av_R_equivalents 0.0353
_diffrn_reflns_av_unetI/netI 0.0350
_diffrn_reflns_Laue_measured_fraction_full 0.999
_diffrn_reflns_Laue_measured_fraction_max 0.986
_diffrn_reflns_limit_h_max 10
_diffrn_reflns_limit_h_min -10
_diffrn_reflns_limit_k_max 15
_diffrn_reflns_limit_k_min -14
_diffrn_reflns_limit_l_max 16
_diffrn_reflns_limit_l_min -16
_diffrn_reflns_number 13095
_diffrn_reflns_point_group_measured_fraction_full 0.999
_diffrn_reflns_point_group_measured_fraction_max 0.986
_diffrn_reflns_theta_full 67.684
_diffrn_reflns_theta_max 76.821
_diffrn_reflns_theta_min 3.319
_exptl_absorpt_coefficient_mu 10.192
_exptl_absorpt_correction_T_max 1.0
_exptl_absorpt_correction_T_min 0.36
_exptl_absorpt_correction_type multi-scan
_exptl_absorpt_process_details
'CrysAlisPro 1.171.38.46 (Rigaku Oxford Diffraction, 2015) Empirical absorption correction using spherical harmonics, implemented in SCALE3 ABSPACK scaling algorithm.'
_exptl_crystal_colour 'clear yellow'
_exptl_crystal_colour_lustre clear
_exptl_crystal_colour_primary yellow
_exptl_crystal_density_diffrn 1.747
_exptl_crystal_description irregular
_exptl_crystal_F_000 742
_refine_diff_density_max 0.787
_refine_diff_density_min -1.449
_refine_diff_density_rms 0.124
_refine_ls_extinction_method none
_refine_ls_goodness_of_fit_ref 1.071
_refine_ls_hydrogen_treatment constr
_refine_ls_matrix_type full
_refine_ls_number_parameters 392
_refine_ls_number_reflns 5962
_refine_ls_number_restraints 1
_refine_ls_restrained_S_all 1.071
_refine_ls_R_factor_all 0.0307
_refine_ls_R_factor_gt 0.0270
_refine_ls_shift/su_max 0.001
_refine_ls_shift/su_mean 0.000
_refine_ls_structure_factor_coef Fsqd
_refine_ls_weighting_details 'w=1/[\s^2^(Fo^2^)+(0.0432P)^2^+1.2332P] where P=(Fo^2^+2Fc^2^)/3'
_refine_ls_weighting_scheme calc
_refine_ls_wR_factor_gt 0.0691
_refine_ls_wR_factor_ref 0.0709
_reflns_Friedel_coverage 0.000
_reflns_number_gt 5644
_reflns_number_total 5962
_reflns_threshold_expression 'I > 2\s(I)'
_cod_data_source_file d5dt01291k2.cif
_cod_data_source_block 11
_cod_depositor_comments 'Adding full bibliography for 1575847--1575850.cif.'
_cod_database_code 1575847
_shelx_shelxl_version_number 2018/3
_shelx_space_group_comment
;
The symmetry employed for this shelxl refinement is uniquely defined
by the following loop, which should always be used as a source of
symmetry information in preference to the above space-group names.
They are only intended as comments.
;
_olex2_refinement_description
;
1. Fixed Uiso
 At 1.2 times of:
  All C(H) groups
 At 1.5 times of:
  All C(H,H,H) groups, All O(H) groups
2. Restrained distances
 C32B-O3
 1.45 with sigma of 0.02
3. Others
 Fixed Sof: C32B(0.5) H32a(0.5) H32b(0.5) H32c(0.5) O3(0.5) H3a(0.5)
4.a Aromatic/amide H refined with riding coordinates:
 C13(H13), C27(H27), C11(H11), C22(H22), C29(H29), C14(H14), C2(H2a), C19(H19),
  C5(H5), C30(H30), C20(H20), C16(H16), C10(H10), C15(H15), C24(H24), C23(H23),
 C25(H25), C3(H3), C21(H21), C9(H9), C8(H8), C4(H4)
4.b Idealised Me refined as rotating group:
 C31(H31a,H31b,H31c), C32B(H32a,H32b,H32c)
4.c Idealised tetrahedral OH refined as rotating group:
 O2(H2), O3(H3a)
;
_olex2_submission_special_instructions 'No special instructions were received'

loop_
_space_group_symop_operation_xyz
'x, y, z'
'-x, -y, -z'

loop_
_atom_site_label
_atom_site_type_symbol
_atom_site_fract_x
_atom_site_fract_y
_atom_site_fract_z
_atom_site_U_iso_or_equiv
_atom_site_adp_type
_atom_site_occupancy
_atom_site_site_symmetry_order
_atom_site_calc_flag
_atom_site_refinement_flags_posn
_atom_site_refinement_flags_adp
_atom_site_refinement_flags_occupancy
_atom_site_disorder_assembly
_atom_site_disorder_group
Ir1 Ir 0.39394(2) 0.25681(2) 0.78202(2) 0.02092(6) Uani 1 1 d . . . . .
Cl1 Cl 0.21013(11) 0.34468(8) 0.28911(7) 0.03708(18) Uani 1 1 d . . . . .
O1 O -0.1976(3) 0.0853(2) 0.4980(2) 0.0363(6) Uani 1 1 d . . . . .
N2 N 0.3341(3) 0.4171(2) 0.7973(2) 0.0239(5) Uani 1 1 d . . . . .
N4 N 0.2247(3) 0.2205(2) 0.6887(2) 0.0243(5) Uani 1 1 d . . . . .
O2 O -0.0451(4) 0.1846(3) 0.3687(2) 0.0402(6) Uani 1 1 d . . . . .
H2 H 0.032590 0.224428 0.360050 0.060 Uiso 1 1 calc R U . . .
N1 N 0.4595(3) 0.0964(2) 0.7802(2) 0.0234(5) Uani 1 1 d . . . . .
N5 N 0.4077(3) 0.2942(2) 0.5620(2) 0.0267(5) Uani 1 1 d . . . . .
N3 N 0.5005(3) 0.3037(2) 0.6337(2) 0.0265(6) Uani 1 1 d . . . . .
C12 C 0.5686(4) 0.3037(3) 0.8496(2) 0.0243(6) Uani 1 1 d . . . . .
C1 C 0.2781(4) 0.2034(3) 0.9157(2) 0.0239(6) Uani 1 1 d . . . . .
C26 C 0.2636(4) 0.2448(3) 0.5897(2) 0.0245(6) Uani 1 1 d . . . . .
C13 C 0.6928(4) 0.2403(3) 0.8771(3) 0.0296(7) Uani 1 1 d . . . . .
H13 H 0.695321 0.164452 0.868693 0.035 Uiso 1 1 calc R U . . .
C27 C 0.1732(4) 0.2223(3) 0.5176(3) 0.0287(7) Uani 1 1 d . . . . .
H27 H 0.207392 0.240976 0.448697 0.034 Uiso 1 1 calc R U . . .
C17 C 0.5708(4) 0.4163(3) 0.8627(2) 0.0260(6) Uani 1 1 d . . . . .
C28 C 0.0321(4) 0.1722(3) 0.5474(3) 0.0294(7) Uani 1 1 d . . . . .
C6 C 0.2853(4) 0.0903(3) 0.9341(3) 0.0281(7) Uani 1 1 d . . . . .
C11 C 0.5678(4) 0.0542(3) 0.7094(3) 0.0282(7) Uani 1 1 d . . . . .
H11 H 0.613108 0.099837 0.654501 0.034 Uiso 1 1 calc R U . . .
C22 C 0.2039(4) 0.4651(3) 0.7705(3) 0.0307(7) Uani 1 1 d . . . . .
H22 H 0.130716 0.421237 0.746962 0.037 Uiso 1 1 calc R U . . .
C29 C -0.0086(4) 0.1453(3) 0.6501(3) 0.0312(7) Uani 1 1 d . . . . .
H29 H -0.103178 0.109530 0.673498 0.037 Uiso 1 1 calc R U . . .
C18 C 0.4389(4) 0.4785(3) 0.8332(2) 0.0263(6) Uani 1 1 d . . . . .
C7 C 0.3941(4) 0.0319(3) 0.8596(3) 0.0276(7) Uani 1 1 d . . . . .
C14 C 0.8108(4) 0.2863(3) 0.9160(3) 0.0330(7) Uani 1 1 d . . . . .
H14 H 0.892964 0.241595 0.934871 0.040 Uiso 1 1 calc R U . . .
C2 C 0.1888(4) 0.2645(3) 0.9894(3) 0.0290(7) Uani 1 1 d . . . . .
H2A H 0.183222 0.341180 0.980339 0.035 Uiso 1 1 calc R U . . .
C19 C 0.4125(5) 0.5895(3) 0.8398(3) 0.0335(7) Uani 1 1 d . . . . .
H19 H 0.485315 0.632336 0.864858 0.040 Uiso 1 1 calc R U . . .
C5 C 0.1996(5) 0.0400(3) 1.0189(3) 0.0375(8) Uani 1 1 d . . . . .
H5 H 0.202367 -0.036642 1.028230 0.045 Uiso 1 1 calc R U . . .
C30 C 0.0872(4) 0.1702(3) 0.7177(3) 0.0310(7) Uani 1 1 d . . . . .
H30 H 0.056121 0.151574 0.786910 0.037 Uiso 1 1 calc R U . . .
C20 C 0.2813(5) 0.6379(3) 0.8103(3) 0.0378(8) Uani 1 1 d . . . . .
H20 H 0.264811 0.714033 0.813310 0.045 Uiso 1 1 calc R U . . .
C16 C 0.6905(4) 0.4620(3) 0.9020(3) 0.0312(7) Uani 1 1 d . . . . .
H16 H 0.689239 0.537736 0.910921 0.037 Uiso 1 1 calc R U . . .
C10 C 0.6147(5) -0.0535(3) 0.7145(3) 0.0366(8) Uani 1 1 d . . . . .
H10 H 0.690709 -0.081641 0.663577 0.044 Uiso 1 1 calc R U . . .
C15 C 0.8114(4) 0.3974(3) 0.9281(3) 0.0348(8) Uani 1 1 d . . . . .
H15 H 0.894274 0.428582 0.954012 0.042 Uiso 1 1 calc R U . . .
C24 C 0.6192(5) 0.3710(4) 0.4848(3) 0.0432(9) Uani 1 1 d . . . . .
H24 H 0.695641 0.403637 0.435492 0.052 Uiso 1 1 calc R U . . .
C23 C 0.6288(4) 0.3497(3) 0.5877(3) 0.0353(8) Uani 1 1 d . . . . .
H23 H 0.714869 0.366166 0.619179 0.042 Uiso 1 1 calc R U . . .
C25 C 0.4787(5) 0.3352(3) 0.4708(3) 0.0367(8) Uani 1 1 d . . . . .
H25 H 0.437624 0.338116 0.409435 0.044 Uiso 1 1 calc R U . . .
C3 C 0.1080(4) 0.2139(4) 1.0760(3) 0.0361(8) Uani 1 1 d . . . . .
H3 H 0.050927 0.256649 1.126219 0.043 Uiso 1 1 calc R U . . .
C21 C 0.1734(5) 0.5742(3) 0.7761(3) 0.0360(8) Uani 1 1 d . . . . .
H21 H 0.080875 0.605496 0.757014 0.043 Uiso 1 1 calc R U . . .
C9 C 0.5492(5) -0.1197(3) 0.7949(4) 0.0396(9) Uani 1 1 d . . . . .
H9 H 0.580932 -0.193690 0.800230 0.048 Uiso 1 1 calc R U . . .
C8 C 0.4373(5) -0.0772(3) 0.8673(3) 0.0378(8) Uani 1 1 d . . . . .
H8 H 0.390019 -0.122172 0.922008 0.045 Uiso 1 1 calc R U . . .
C4 C 0.1103(5) 0.1025(4) 1.0895(3) 0.0403(9) Uani 1 1 d . . . . .
H4 H 0.050878 0.068623 1.147115 0.048 Uiso 1 1 calc R U . . .
C31 C -0.3018(5) 0.0623(4) 0.4304(3) 0.0423(9) Uani 1 1 d . . . . .
H31A H -0.244563 0.059750 0.362086 0.064 Uiso 1 1 calc R U . . .
H31B H -0.382881 0.119085 0.432480 0.064 Uiso 1 1 calc R U . . .
H31C H -0.349613 -0.007878 0.450261 0.064 Uiso 1 1 calc R U . . .
B1 B -0.0727(5) 0.1478(3) 0.4650(3) 0.0324(8) Uani 1 1 d . . . . .
C32B C 1.016(4) 0.503(4) 0.4836(19) 0.072(6) Uani 0.5 1 d D . P . .
H32A H 0.959401 0.435372 0.484889 0.107 Uiso 0.5 1 calc R U P . .
H32B H 0.952766 0.554695 0.526319 0.107 Uiso 0.5 1 calc R U P . .
H32C H 1.114190 0.488333 0.508543 0.107 Uiso 0.5 1 calc R U P . .
O3 O 1.0459(10) 0.5485(6) 0.3814(7) 0.070(3) Uani 0.5 1 d D . P . .
H3A H 1.095601 0.502875 0.344143 0.106 Uiso 0.5 1 calc R U P . .

loop_
_atom_site_aniso_label
_atom_site_aniso_U_11
_atom_site_aniso_U_22
_atom_site_aniso_U_33
_atom_site_aniso_U_23
_atom_site_aniso_U_13
_atom_site_aniso_U_12
Ir1 0.02014(9) 0.02117(8) 0.02324(8) -0.00278(5) -0.00864(5) 0.00084(5)
Cl1 0.0356(5) 0.0439(5) 0.0319(4) 0.0054(3) -0.0085(3) 0.0019(3)
O1 0.0329(14) 0.0451(15) 0.0336(13) -0.0066(11) -0.0105(11) -0.0072(11)
N2 0.0244(14) 0.0236(12) 0.0258(13) -0.0013(10) -0.0109(10) 0.0031(10)
N4 0.0247(14) 0.0272(13) 0.0228(13) -0.0042(10) -0.0092(10) 0.0016(10)
O2 0.0391(15) 0.0527(17) 0.0326(13) -0.0015(12) -0.0162(11) -0.0088(12)
N1 0.0234(13) 0.0218(12) 0.0274(13) -0.0045(10) -0.0106(10) 0.0014(10)
N5 0.0284(15) 0.0286(13) 0.0234(13) 0.0009(10) -0.0059(11) -0.0023(11)
N3 0.0267(14) 0.0306(14) 0.0229(13) 0.0035(10) -0.0073(11) -0.0014(11)
C12 0.0216(15) 0.0259(15) 0.0270(15) -0.0028(11) -0.0084(12) -0.0011(12)
C1 0.0252(16) 0.0286(15) 0.0186(13) -0.0008(11) -0.0057(11) -0.0015(12)
C26 0.0250(16) 0.0247(14) 0.0254(15) -0.0031(11) -0.0086(12) 0.0022(12)
C13 0.0291(18) 0.0293(16) 0.0328(17) -0.0026(13) -0.0134(13) 0.0046(13)
C27 0.0326(18) 0.0277(15) 0.0265(15) -0.0020(12) -0.0068(13) 0.0010(13)
C17 0.0250(16) 0.0276(15) 0.0261(15) 0.0002(12) -0.0066(12) -0.0026(12)
C28 0.0290(17) 0.0292(16) 0.0319(17) -0.0052(13) -0.0105(13) 0.0029(13)
C6 0.0289(17) 0.0310(16) 0.0258(15) 0.0009(12) -0.0092(13) -0.0036(13)
C11 0.0246(16) 0.0312(16) 0.0303(16) -0.0077(13) -0.0069(13) 0.0006(13)
C22 0.0301(18) 0.0299(16) 0.0341(17) -0.0041(13) -0.0113(14) 0.0069(13)
C29 0.0238(17) 0.0396(18) 0.0326(17) -0.0049(14) -0.0094(13) -0.0075(13)
C18 0.0285(17) 0.0229(15) 0.0277(15) -0.0014(11) -0.0040(12) -0.0028(12)
C7 0.0285(17) 0.0231(15) 0.0338(17) -0.0014(12) -0.0126(13) -0.0025(12)
C14 0.0267(18) 0.0416(19) 0.0328(17) -0.0028(14) -0.0119(14) 0.0038(14)
C2 0.0235(16) 0.0369(17) 0.0292(16) -0.0102(13) -0.0098(13) 0.0025(13)
C19 0.0339(19) 0.0273(17) 0.0401(19) -0.0014(14) -0.0078(15) -0.0028(14)
C5 0.036(2) 0.040(2) 0.0375(19) 0.0030(15) -0.0104(15) -0.0036(16)
C30 0.0286(18) 0.0367(18) 0.0284(16) -0.0019(13) -0.0059(13) -0.0022(14)
C20 0.043(2) 0.0215(16) 0.049(2) 0.0004(14) -0.0063(17) 0.0043(14)
C16 0.0337(19) 0.0293(16) 0.0324(17) -0.0030(13) -0.0094(14) -0.0070(13)
C10 0.035(2) 0.0310(18) 0.046(2) -0.0123(15) -0.0096(16) 0.0053(14)
C15 0.0273(18) 0.045(2) 0.0357(18) -0.0056(15) -0.0132(14) -0.0098(15)
C24 0.038(2) 0.055(2) 0.036(2) 0.0080(17) -0.0055(16) -0.0106(18)
C23 0.0269(18) 0.043(2) 0.0361(19) 0.0024(15) -0.0062(14) -0.0057(15)
C25 0.037(2) 0.042(2) 0.0309(18) 0.0030(15) -0.0054(15) -0.0051(16)
C3 0.0269(18) 0.057(2) 0.0271(16) -0.0102(15) -0.0113(13) 0.0037(16)
C21 0.035(2) 0.0344(18) 0.0390(19) -0.0005(14) -0.0102(15) 0.0102(15)
C9 0.043(2) 0.0205(16) 0.057(2) -0.0063(15) -0.0102(18) 0.0047(14)
C8 0.041(2) 0.0272(17) 0.046(2) 0.0023(15) -0.0101(17) -0.0022(15)
C4 0.033(2) 0.057(2) 0.0295(18) 0.0041(16) -0.0027(14) -0.0053(17)
C31 0.035(2) 0.050(2) 0.046(2) -0.0101(18) -0.0152(17) -0.0068(17)
B1 0.032(2) 0.0341(19) 0.0330(19) -0.0058(15) -0.0110(16) 0.0033(15)
C32B 0.045(14) 0.057(7) 0.11(2) -0.028(15) 0.003(13) -0.005(11)
O3 0.065(5) 0.057(4) 0.104(7) -0.042(5) -0.047(5) 0.017(4)

loop_
_atom_type_symbol
_atom_type_description
_atom_type_scat_dispersion_real
_atom_type_scat_dispersion_imag
_atom_type_scat_source
C C 0.0181 0.0091 'International Tables Vol C Tables 4.2.6.8 and 6.1.1.4'
H H 0.0000 0.0000 'International Tables Vol C Tables 4.2.6.8 and 6.1.1.4'
B B 0.0090 0.0039 'International Tables Vol C Tables 4.2.6.8 and 6.1.1.4'
Cl Cl 0.3639 0.7018 'International Tables Vol C Tables 4.2.6.8 and 6.1.1.4'
Ir Ir -4.7710 6.5667 'International Tables Vol C Tables 4.2.6.8 and 6.1.1.4'
N N 0.0311 0.0180 'International Tables Vol C Tables 4.2.6.8 and 6.1.1.4'
O O 0.0492 0.0322 'International Tables Vol C Tables 4.2.6.8 and 6.1.1.4'

loop_
_geom_angle_atom_site_label_1
_geom_angle_atom_site_label_2
_geom_angle_atom_site_label_3
_geom_angle
_geom_angle_site_symmetry_1
_geom_angle_site_symmetry_3
_geom_angle_publ_flag
N2 Ir1 N4 96.97(11) . . ?
N2 Ir1 N1 174.52(10) . . ?
N2 Ir1 N3 86.19(11) . . ?
N1 Ir1 N4 87.70(11) . . ?
N1 Ir1 N3 97.79(11) . . ?
N3 Ir1 N4 75.68(11) . . ?
C12 Ir1 N2 80.26(12) . . ?
C12 Ir1 N4 170.90(12) . . ?
C12 Ir1 N1 95.56(12) . . ?
C12 Ir1 N3 95.44(12) . . ?
C12 Ir1 C1 90.28(13) . . ?
C1 Ir1 N2 96.40(12) . . ?
C1 Ir1 N4 98.67(12) . . ?
C1 Ir1 N1 80.01(13) . . ?
C1 Ir1 N3 174.06(11) . . ?
B1 O1 C31 119.5(3) . . ?
C22 N2 Ir1 124.7(2) . . ?
C22 N2 C18 119.4(3) . . ?
C18 N2 Ir1 115.8(2) . . ?
C26 N4 Ir1 116.1(2) . . ?
C26 N4 C30 116.5(3) . . ?
C30 N4 Ir1 127.3(2) . . ?
B1 O2 H2 109.5 . . ?
C11 N1 Ir1 123.9(2) . . ?
C11 N1 C7 119.6(3) . . ?
C7 N1 Ir1 116.3(2) . . ?
N3 N5 C26 118.5(3) . . ?
N3 N5 C25 110.7(3) . . ?
C25 N5 C26 130.8(3) . . ?
N5 N3 Ir1 114.2(2) . . ?
C23 N3 Ir1 139.2(3) . . ?
C23 N3 N5 106.2(3) . . ?
C13 C12 Ir1 128.0(3) . . ?
C13 C12 C17 117.3(3) . . ?
C17 C12 Ir1 114.5(2) . . ?
C6 C1 Ir1 114.8(2) . . ?
C2 C1 Ir1 127.9(3) . . ?
C2 C1 C6 117.2(3) . . ?
N4 C26 N5 115.1(3) . . ?
N4 C26 C27 124.4(3) . . ?
C27 C26 N5 120.6(3) . . ?
C12 C13 H13 119.5 . . ?
C14 C13 C12 121.1(3) . . ?
C14 C13 H13 119.5 . . ?
C26 C27 H27 120.4 . . ?
C26 C27 C28 119.1(3) . . ?
C28 C27 H27 120.4 . . ?
C12 C17 C18 115.1(3) . . ?
C16 C17 C12 121.2(3) . . ?
C16 C17 C18 123.6(3) . . ?
C27 C28 C29 116.9(3) . . ?
C27 C28 B1 119.2(3) . . ?
C29 C28 B1 123.8(3) . . ?
C1 C6 C7 114.7(3) . . ?
C5 C6 C1 121.6(3) . . ?
C5 C6 C7 123.7(3) . . ?
N1 C11 H11 119.1 . . ?
N1 C11 C10 121.9(4) . . ?
C10 C11 H11 119.1 . . ?
N2 C22 H22 118.6 . . ?
N2 C22 C21 122.7(3) . . ?
C21 C22 H22 118.6 . . ?
C28 C29 H29 119.6 . . ?
C30 C29 C28 120.7(3) . . ?
C30 C29 H29 119.6 . . ?
N2 C18 C17 113.8(3) . . ?
N2 C18 C19 119.7(3) . . ?
C19 C18 C17 126.5(3) . . ?
N1 C7 C6 113.6(3) . . ?
N1 C7 C8 120.4(3) . . ?
C8 C7 C6 125.9(3) . . ?
C13 C14 H14 119.6 . . ?
C13 C14 C15 120.8(3) . . ?
C15 C14 H14 119.6 . . ?
C1 C2 H2A 119.6 . . ?
C3 C2 C1 120.8(3) . . ?
C3 C2 H2A 119.6 . . ?
C18 C19 H19 119.8 . . ?
C20 C19 C18 120.4(3) . . ?
C20 C19 H19 119.8 . . ?
C6 C5 H5 120.1 . . ?
C4 C5 C6 119.7(4) . . ?
C4 C5 H5 120.1 . . ?
N4 C30 C29 122.3(3) . . ?
N4 C30 H30 118.8 . . ?
C29 C30 H30 118.8 . . ?
C19 C20 H20 120.3 . . ?
C19 C20 C21 119.4(3) . . ?
C21 C20 H20 120.3 . . ?
C17 C16 H16 120.0 . . ?
C15 C16 C17 120.1(3) . . ?
C15 C16 H16 120.0 . . ?
C11 C10 H10 120.5 . . ?
C11 C10 C9 119.0(4) . . ?
C9 C10 H10 120.5 . . ?
C14 C15 H15 120.3 . . ?
C16 C15 C14 119.4(3) . . ?
C16 C15 H15 120.3 . . ?
C23 C24 H24 126.9 . . ?
C25 C24 H24 126.9 . . ?
C25 C24 C23 106.2(4) . . ?
N3 C23 C24 110.1(3) . . ?
N3 C23 H23 124.9 . . ?
C24 C23 H23 124.9 . . ?
N5 C25 H25 126.6 . . ?
C24 C25 N5 106.8(3) . . ?
C24 C25 H25 126.6 . . ?
C2 C3 H3 119.6 . . ?
C4 C3 C2 120.7(4) . . ?
C4 C3 H3 119.6 . . ?
C22 C21 C20 118.3(4) . . ?
C22 C21 H21 120.8 . . ?
C20 C21 H21 120.8 . . ?
C10 C9 H9 120.3 . . ?
C8 C9 C10 119.4(3) . . ?
C8 C9 H9 120.3 . . ?
C7 C8 H8 120.1 . . ?
C9 C8 C7 119.7(4) . . ?
C9 C8 H8 120.1 . . ?
C5 C4 H4 120.1 . . ?
C3 C4 C5 119.8(4) . . ?
C3 C4 H4 120.1 . . ?
O1 C31 H31A 109.5 . . ?
O1 C31 H31B 109.5 . . ?
O1 C31 H31C 109.5 . . ?
H31A C31 H31B 109.5 . . ?
H31A C31 H31C 109.5 . . ?
H31B C31 H31C 109.5 . . ?
O1 B1 C28 115.4(3) . . ?
O2 B1 O1 120.1(3) . . ?
O2 B1 C28 124.5(4) . . ?
H32A C32B H32A 150.7 . 2_766 ?
H32A C32B H32B 139.2 2_766 2_766 ?
H32A C32B H32B 109.5 . . ?
H32A C32B H32B 50.5 . 2_766 ?
H32A C32B H32C 109.5 . . ?
H32B C32B H32A 47.3 . 2_766 ?
H32B C32B H32B 150.7 . 2_766 ?
H32B C32B H32C 109.5 . . ?
H32C C32B H32A 71.7 . 2_766 ?
H32C C32B H32B 67.5 . 2_766 ?
O3 C32B H32A 97(4) . 2_766 ?
O3 C32B H32A 109.5 . . ?
O3 C32B H32B 98(4) . 2_766 ?
O3 C32B H32B 109.5 . . ?
O3 C32B H32C 109.5 . . ?
C32B O3 C32B 6(3) . 2_766 ?
C32B O3 H3A 109.5 . . ?
C32B O3 H3A 114.5 2_766 . ?

loop_
_geom_bond_atom_site_label_1
_geom_bond_atom_site_label_2
_geom_bond_distance
_geom_bond_site_symmetry_2
_geom_bond_publ_flag
Ir1 N2 2.047(3) . ?
Ir1 N4 2.154(3) . ?
Ir1 N1 2.047(3) . ?
Ir1 N3 2.132(3) . ?
Ir1 C12 2.006(3) . ?
Ir1 C1 2.016(3) . ?
O1 C31 1.428(5) . ?
O1 B1 1.359(5) . ?
N2 C22 1.355(4) . ?
N2 C18 1.365(4) . ?
N4 C26 1.347(4) . ?
N4 C30 1.361(5) . ?
O2 H2 0.8400 . ?
O2 B1 1.343(5) . ?
N1 C11 1.349(5) . ?
N1 C7 1.364(5) . ?
N5 N3 1.365(4) . ?
N5 C26 1.403(5) . ?
N5 C25 1.369(5) . ?
N3 C23 1.323(5) . ?
C12 C13 1.403(5) . ?
C12 C17 1.413(5) . ?
C1 C6 1.410(5) . ?
C1 C2 1.404(5) . ?
C26 C27 1.388(5) . ?
C13 H13 0.9500 . ?
C13 C14 1.375(5) . ?
C27 H27 0.9500 . ?
C27 C28 1.389(5) . ?
C17 C18 1.460(5) . ?
C17 C16 1.388(5) . ?
C28 C29 1.402(5) . ?
C28 B1 1.590(5) . ?
C6 C7 1.474(5) . ?
C6 C5 1.394(5) . ?
C11 H11 0.9500 . ?
C11 C10 1.383(5) . ?
C22 H22 0.9500 . ?
C22 C21 1.371(5) . ?
C29 H29 0.9500 . ?
C29 C30 1.380(5) . ?
C18 C19 1.390(5) . ?
C7 C8 1.392(5) . ?
C14 H14 0.9500 . ?
C14 C15 1.392(6) . ?
C2 H2A 0.9500 . ?
C2 C3 1.397(6) . ?
C19 H19 0.9500 . ?
C19 C20 1.379(6) . ?
C5 H5 0.9500 . ?
C5 C4 1.386(6) . ?
C30 H30 0.9500 . ?
C20 H20 0.9500 . ?
C20 C21 1.392(6) . ?
C16 H16 0.9500 . ?
C16 C15 1.382(6) . ?
C10 H10 0.9500 . ?
C10 C9 1.385(6) . ?
C15 H15 0.9500 . ?
C24 H24 0.9500 . ?
C24 C23 1.414(6) . ?
C24 C25 1.359(6) . ?
C23 H23 0.9500 . ?
C25 H25 0.9500 . ?
C3 H3 0.9500 . ?
C3 C4 1.381(6) . ?
C21 H21 0.9500 . ?
C9 H9 0.9500 . ?
C9 C8 1.383(6) . ?
C8 H8 0.9500 . ?
C4 H4 0.9500 . ?
C31 H31A 0.9800 . ?
C31 H31B 0.9800 . ?
C31 H31C 0.9800 . ?
C32B H32A 0.94(11) 2_766 ?
C32B H32A 0.9800 . ?
C32B H32B 0.9800 . ?
C32B H32B 0.77(10) 2_766 ?
C32B H32C 0.9800 . ?
C32B O3 1.450(19) . ?
O3 H3A 0.8400 . ?

loop_
_geom_torsion_atom_site_label_1
_geom_torsion_atom_site_label_2
_geom_torsion_atom_site_label_3
_geom_torsion_atom_site_label_4
_geom_torsion
_geom_torsion_site_symmetry_1
_geom_torsion_site_symmetry_2
_geom_torsion_site_symmetry_3
_geom_torsion_site_symmetry_4
_geom_torsion_publ_flag
Ir1 N2 C22 C21 -175.7(3) . . . . ?
Ir1 N2 C18 C17 -4.9(4) . . . . ?
Ir1 N2 C18 C19 175.9(3) . . . . ?
Ir1 N4 C26 N5 -2.2(4) . . . . ?
Ir1 N4 C26 C27 176.6(3) . . . . ?
Ir1 N4 C30 C29 -176.1(3) . . . . ?
Ir1 N1 C11 C10 176.2(3) . . . . ?
Ir1 N1 C7 C6 0.1(4) . . . . ?
Ir1 N1 C7 C8 -176.9(3) . . . . ?
Ir1 N3 C23 C24 -172.2(3) . . . . ?
Ir1 C12 C13 C14 174.8(3) . . . . ?
Ir1 C12 C17 C18 5.1(4) . . . . ?
Ir1 C12 C17 C16 -175.5(3) . . . . ?
Ir1 C1 C6 C7 8.4(4) . . . . ?
Ir1 C1 C6 C5 -174.0(3) . . . . ?
Ir1 C1 C2 C3 176.2(3) . . . . ?
N2 C22 C21 C20 0.2(6) . . . . ?
N2 C18 C19 C20 -0.1(6) . . . . ?
N4 C26 C27 C28 0.5(5) . . . . ?
N1 C11 C10 C9 -0.4(6) . . . . ?
N1 C7 C8 C9 1.2(6) . . . . ?
N5 N3 C23 C24 0.2(4) . . . . ?
N5 C26 C27 C28 179.2(3) . . . . ?
N3 N5 C26 N4 6.1(4) . . . . ?
N3 N5 C26 C27 -172.7(3) . . . . ?
N3 N5 C25 C24 0.2(5) . . . . ?
C12 C13 C14 C15 -0.8(6) . . . . ?
C12 C17 C18 N2 -0.1(4) . . . . ?
C12 C17 C18 C19 179.0(3) . . . . ?
C12 C17 C16 C15 0.7(6) . . . . ?
C1 C6 C7 N1 -5.5(4) . . . . ?
C1 C6 C7 C8 171.3(3) . . . . ?
C1 C6 C5 C4 -3.0(6) . . . . ?
C1 C2 C3 C4 -2.1(5) . . . . ?
C26 N4 C30 C29 -0.2(5) . . . . ?
C26 N5 N3 Ir1 -7.0(4) . . . . ?
C26 N5 N3 C23 178.4(3) . . . . ?
C26 N5 C25 C24 -178.3(4) . . . . ?
C26 C27 C28 C29 -1.2(5) . . . . ?
C26 C27 C28 B1 179.2(3) . . . . ?
C13 C12 C17 C18 -179.9(3) . . . . ?
C13 C12 C17 C16 -0.5(5) . . . . ?
C13 C14 C15 C16 1.0(6) . . . . ?
C27 C28 C29 C30 1.3(5) . . . . ?
C27 C28 B1 O1 171.1(3) . . . . ?
C27 C28 B1 O2 -9.1(6) . . . . ?
C17 C12 C13 C14 0.6(5) . . . . ?
C17 C18 C19 C20 -179.2(4) . . . . ?
C17 C16 C15 C14 -1.0(6) . . . . ?
C28 C29 C30 N4 -0.6(6) . . . . ?
C6 C1 C2 C3 -1.5(5) . . . . ?
C6 C7 C8 C9 -175.5(4) . . . . ?
C6 C5 C4 C3 -0.6(6) . . . . ?
C11 N1 C7 C6 176.4(3) . . . . ?
C11 N1 C7 C8 -0.7(5) . . . . ?
C11 C10 C9 C8 0.9(6) . . . . ?
C22 N2 C18 C17 177.8(3) . . . . ?
C22 N2 C18 C19 -1.4(5) . . . . ?
C29 C28 B1 O1 -8.4(5) . . . . ?
C29 C28 B1 O2 171.4(4) . . . . ?
C18 N2 C22 C21 1.3(6) . . . . ?
C18 C17 C16 C15 -180.0(3) . . . . ?
C18 C19 C20 C21 1.6(6) . . . . ?
C7 N1 C11 C10 0.3(5) . . . . ?
C7 C6 C5 C4 174.3(3) . . . . ?
C2 C1 C6 C7 -173.6(3) . . . . ?
C2 C1 C6 C5 4.0(5) . . . . ?
C2 C3 C4 C5 3.2(6) . . . . ?
C19 C20 C21 C22 -1.7(6) . . . . ?
C5 C6 C7 N1 176.9(3) . . . . ?
C5 C6 C7 C8 -6.2(6) . . . . ?
C30 N4 C26 N5 -178.5(3) . . . . ?
C30 N4 C26 C27 0.3(5) . . . . ?
C16 C17 C18 N2 -179.4(3) . . . . ?
C16 C17 C18 C19 -0.3(6) . . . . ?
C10 C9 C8 C7 -1.3(6) . . . . ?
C23 C24 C25 N5 -0.1(5) . . . . ?
C25 N5 N3 Ir1 174.3(2) . . . . ?
C25 N5 N3 C23 -0.3(4) . . . . ?
C25 N5 C26 N4 -175.5(4) . . . . ?
C25 N5 C26 C27 5.7(6) . . . . ?
C25 C24 C23 N3 -0.1(5) . . . . ?
C31 O1 B1 O2 -2.1(6) . . . . ?
C31 O1 B1 C28 177.8(3) . . . . ?
B1 C28 C29 C30 -179.1(3) . . . . ?
